data_1518275
loop_
_publ_author_name
'Cui, Xin'
'Xu, Xue'
'Jin, Li-Mei'
'Wojtas, Lukasz'
'Zhang, X. Peter'

_publ_section_title
;
 Stereoselective Radical C-H Alkylation with Acceptor/Acceptor-Substituted
 Diazo Reagents via Co(II)-Based Metalloradical Catalysis.
;
_journal_issue 2
_journal_name_full 'Chemical science (Royal Society of Chemistry : 2010)'
_journal_page_first 1219
_journal_page_last 1224
_journal_paper_doi 10.1039/C4SC02610A
_journal_volume 6
_journal_year 2015
_chemical_absolute_configuration rm
_chemical_formula_moiety 'C14 H19 N O'
_chemical_formula_sum 'C14 H19 N O'
_chemical_formula_weight 217.30
_chemical_name_systematic
;
 ?
;
_space_group_IT_number 5
_symmetry_cell_setting monoclinic
_symmetry_space_group_name_Hall 'C 2y'
_symmetry_space_group_name_H-M 'C 1 2 1'
_atom_sites_solution_hydrogens geom
_atom_sites_solution_primary direct
_atom_sites_solution_secondary difmap
_audit_creation_method SHELXL-97
_cell_angle_alpha 90.00
_cell_angle_beta 91.179(2)
_cell_angle_gamma 90.00
_cell_formula_units_Z 4
_cell_length_a 7.0592(2)
_cell_length_b 9.6718(3)
_cell_length_c 18.5618(6)
_cell_measurement_temperature 228(2)
_cell_volume 1267.04(7)
_computing_cell_refinement 'APEX2 (Bruker, 2010); SAINT (Bruker, 2009)'
_computing_data_collection 'APEX2 (Bruker, 2010)'
_computing_data_reduction 'SAINT (Bruker, 2009);XPREP(Sheldrick,2008)'
_computing_publication_material 'APEX2 (Bruker, 2010)'
_computing_structure_refinement 'SHELXL-97 (Sheldrick, 2008); OLEX2'
_computing_structure_solution 'SHELXS-97 (Sheldrick, 2008)'
_diffrn_ambient_temperature 228(2)
_diffrn_measured_fraction_theta_full 0.983
_diffrn_measured_fraction_theta_max 0.983
_diffrn_measurement_device_type 'BRUKER SMART APEXII CCD'
_diffrn_measurement_method 'omega scans'
_diffrn_radiation_monochromator graphite
_diffrn_radiation_source 'fine-focus sealed tube'
_diffrn_radiation_type CuK\a
_diffrn_radiation_wavelength 1.54178
_diffrn_reflns_av_R_equivalents 0.0270
_diffrn_reflns_av_sigmaI/netI 0.0273
_diffrn_reflns_limit_h_max 8
_diffrn_reflns_limit_h_min -8
_diffrn_reflns_limit_k_max 8
_diffrn_reflns_limit_k_min -10
_diffrn_reflns_limit_l_max 21
_diffrn_reflns_limit_l_min -21
_diffrn_reflns_number 6867
_diffrn_reflns_theta_full 65.96
_diffrn_reflns_theta_max 65.96
_diffrn_reflns_theta_min 4.77
_exptl_absorpt_coefficient_mu 0.552
_exptl_absorpt_correction_T_max 0.9918
_exptl_absorpt_correction_T_min 0.8976
_exptl_absorpt_correction_type multi-scan
_exptl_absorpt_process_details 'SADABS; (Sheldrick, 2003)'
_exptl_crystal_colour colorless
_exptl_crystal_density_diffrn 1.139
_exptl_crystal_density_method 'not measured'
_exptl_crystal_description needle
_exptl_crystal_F_000 472
_exptl_crystal_size_max 0.20
_exptl_crystal_size_mid 0.02
_exptl_crystal_size_min 0.02
_refine_diff_density_max 0.123
_refine_diff_density_min -0.160
_refine_diff_density_rms 0.033
_refine_ls_abs_structure_details 'Flack H D (1983), Acta Cryst. A39, 876-881'
_refine_ls_abs_structure_Flack -0.4(3)
_refine_ls_extinction_method none
_refine_ls_goodness_of_fit_ref 1.082
_refine_ls_hydrogen_treatment mixed
_refine_ls_matrix_type full
_refine_ls_number_parameters 156
_refine_ls_number_reflns 1913
_refine_ls_number_restraints 1
_refine_ls_restrained_S_all 1.082
_refine_ls_R_factor_all 0.0408
_refine_ls_R_factor_gt 0.0383
_refine_ls_shift/su_max 0.000
_refine_ls_shift/su_mean 0.000
_refine_ls_structure_factor_coef Fsqd
_refine_ls_weighting_details 'calc w=1/[\s^2^(Fo^2^)+(0.0696P)^2^+0.0917P] where P=(Fo^2^+2Fc^2^)/3'
_refine_ls_weighting_scheme calc
_refine_ls_wR_factor_gt 0.1005
_refine_ls_wR_factor_ref 0.1025
_reflns_number_gt 1809
_reflns_number_total 1913
_reflns_threshold_expression >2sigma(I)
_cod_data_source_file c4sc02610a2.cif
_cod_data_source_block xc_viii_104_0m
_cod_depositor_comments 'Adding full bibliography for 1518275--1518277.cif.'
_cod_original_sg_symbol_H-M C2
_cod_database_code 1518275

loop_
_symmetry_equiv_pos_as_xyz
'x, y, z'
'-x, y, -z'
'x+1/2, y+1/2, z'
'-x+1/2, y+1/2, -z'

loop_
_atom_site_label
_atom_site_type_symbol
_atom_site_fract_x
_atom_site_fract_y
_atom_site_fract_z
_atom_site_U_iso_or_equiv
_atom_site_adp_type
_atom_site_occupancy
_atom_site_symmetry_multiplicity
_atom_site_calc_flag
_atom_site_refinement_flags
N1 N -0.2539(3) 0.68310(19) -0.04139(9) 0.0411(4) Uani 1 1 d .
C2 C -0.2536(2) 0.7923(2) 0.00175(9) 0.0316(4) Uani 1 1 d .
C3 C -0.2621(2) 0.7599(2) 0.07987(9) 0.0346(4) Uani 1 1 d .
H3 H -0.2780 0.6614 0.0929 0.042 Uiso 1 1 calc R
C4 C -0.1395(3) 0.8474(2) 0.13096(9) 0.0338(4) Uani 1 1 d .
H4 H -0.0679 0.9227 0.1077 0.041 Uiso 1 1 calc R
C5 C -0.0404(2) 0.77922(19) 0.19268(8) 0.0317(4) Uani 1 1 d .
C6 C -0.1255(3) 0.6784(2) 0.23456(10) 0.0418(5) Uani 1 1 d .
H6 H -0.2509 0.6518 0.2238 0.050 Uiso 1 1 calc R
C7 C -0.0298(3) 0.6165(2) 0.29165(10) 0.0415(5) Uani 1 1 d .
H7 H -0.0921 0.5490 0.3188 0.050 Uiso 1 1 calc R
C8 C 0.1561(3) 0.65115(19) 0.31010(9) 0.0339(4) Uani 1 1 d .
C9 C 0.2588(3) 0.5885(2) 0.37591(10) 0.0418(5) Uani 1 1 d .
C10 C 0.4683(4) 0.5646(3) 0.36158(13) 0.0603(7) Uani 1 1 d .
H10A H 0.4808 0.5022 0.3210 0.090 Uiso 1 1 calc R
H10B H 0.5290 0.5242 0.4039 0.090 Uiso 1 1 calc R
H10C H 0.5283 0.6521 0.3507 0.090 Uiso 1 1 calc R
C11 C 0.1722(5) 0.4523(4) 0.3984(2) 0.0967(13) Uani 1 1 d .
H11A H 0.1779 0.3871 0.3588 0.145 Uiso 1 1 calc R
H11B H 0.0411 0.4669 0.4111 0.145 Uiso 1 1 calc R
H11C H 0.2420 0.4158 0.4397 0.145 Uiso 1 1 calc R
C12 C -0.3508(3) 0.8640(2) 0.12864(10) 0.0423(5) Uani 1 1 d .
H12A H -0.4216 0.8290 0.1697 0.051 Uiso 1 1 calc R
H12B H -0.4027 0.9483 0.1066 0.051 Uiso 1 1 calc R
C13 C 0.1449(3) 0.8141(2) 0.21083(10) 0.0349(4) Uani 1 1 d .
H13 H 0.2071 0.8818 0.1837 0.042 Uiso 1 1 calc R
C14 C 0.2405(3) 0.7516(2) 0.26791(10) 0.0370(4) Uani 1 1 d .
H14 H 0.3662 0.7778 0.2785 0.044 Uiso 1 1 calc R
C15 C 0.2457(4) 0.6942(3) 0.43782(12) 0.0635(7) Uani 1 1 d .
H15A H 0.3091 0.6576 0.4806 0.095 Uiso 1 1 calc R
H15B H 0.1136 0.7116 0.4480 0.095 Uiso 1 1 calc R
H15C H 0.3061 0.7799 0.4238 0.095 Uiso 1 1 calc R
O1 O -0.2465(2) 0.91199(14) -0.02137(7) 0.0408(3) Uani 1 1 d .
H1A H -0.243(3) 0.696(3) -0.0859(15) 0.044(6) Uiso 1 1 d .
H1B H -0.252(3) 0.599(3) -0.0242(13) 0.043(6) Uiso 1 1 d .

loop_
_atom_site_aniso_label
_atom_site_aniso_U_11
_atom_site_aniso_U_22
_atom_site_aniso_U_33
_atom_site_aniso_U_23
_atom_site_aniso_U_13
_atom_site_aniso_U_12
N1 0.0617(11) 0.0310(11) 0.0306(9) 0.0027(7) -0.0029(7) -0.0011(8)
C2 0.0305(7) 0.0305(10) 0.0337(8) 0.0014(7) -0.0023(6) -0.0022(7)
C3 0.0338(8) 0.0357(11) 0.0343(9) 0.0028(8) -0.0021(6) -0.0031(7)
C4 0.0364(9) 0.0348(10) 0.0301(8) -0.0006(7) 0.0021(7) -0.0030(7)
C5 0.0355(8) 0.0330(10) 0.0268(8) -0.0039(7) 0.0040(6) -0.0048(7)
C6 0.0336(9) 0.0513(13) 0.0402(10) 0.0067(9) -0.0031(7) -0.0125(8)
C7 0.0415(10) 0.0460(12) 0.0370(10) 0.0094(8) 0.0007(7) -0.0123(9)
C8 0.0379(9) 0.0335(11) 0.0302(9) -0.0022(7) 0.0018(7) -0.0052(7)
C9 0.0462(10) 0.0447(12) 0.0342(9) 0.0048(8) -0.0046(7) -0.0067(8)
C10 0.0568(13) 0.0695(18) 0.0543(13) 0.0056(11) -0.0030(10) 0.0159(11)
C11 0.101(2) 0.078(2) 0.109(3) 0.057(2) -0.0487(19) -0.0382(18)
C12 0.0369(10) 0.0543(13) 0.0359(10) 0.0028(8) 0.0055(7) 0.0043(8)
C13 0.0401(9) 0.0341(11) 0.0308(8) -0.0002(7) 0.0039(7) -0.0110(7)
C14 0.0343(8) 0.0423(12) 0.0342(9) -0.0016(8) -0.0030(7) -0.0108(8)
C15 0.0671(15) 0.089(2) 0.0341(10) -0.0044(12) -0.0056(9) 0.0132(13)
O1 0.0544(8) 0.0323(8) 0.0356(7) 0.0025(6) -0.0023(5) 0.0006(6)

loop_
_atom_type_symbol
_atom_type_description
_atom_type_scat_dispersion_real
_atom_type_scat_dispersion_imag
_atom_type_scat_source
C C 0.0181 0.0091 'International Tables Vol C Tables 4.2.6.8 and 6.1.1.4'
H H 0.0000 0.0000 'International Tables Vol C Tables 4.2.6.8 and 6.1.1.4'
N N 0.0311 0.0180 'International Tables Vol C Tables 4.2.6.8 and 6.1.1.4'
O O 0.0492 0.0322 'International Tables Vol C Tables 4.2.6.8 and 6.1.1.4'

loop_
_geom_angle_atom_site_label_1
_geom_angle_atom_site_label_2
_geom_angle_atom_site_label_3
_geom_angle
C2 N1 H1A 118.5(17)
C2 N1 H1B 121.4(15)
H1A N1 H1B 120(2)
O1 C2 N1 122.42(17)
O1 C2 C3 122.63(17)
N1 C2 C3 114.95(17)
C2 C3 C12 118.24(16)
C2 C3 C4 117.08(16)
C12 C3 C4 59.40(12)
C2 C3 H3 116.6
C12 C3 H3 116.6
C4 C3 H3 116.6
C5 C4 C12 121.48(16)
C5 C4 C3 119.01(16)
C12 C4 C3 59.39(13)
C5 C4 H4 115.2
C12 C4 H4 115.2
C3 C4 H4 115.2
C13 C5 C6 116.81(16)
C13 C5 C4 120.47(16)
C6 C5 C4 122.72(16)
C7 C6 C5 121.50(17)
C7 C6 H6 119.3
C5 C6 H6 119.3
C6 C7 C8 121.91(17)
C6 C7 H7 119.0
C8 C7 H7 119.0
C14 C8 C7 116.29(17)
C14 C8 C9 121.63(16)
C7 C8 C9 121.99(16)
C11 C9 C10 108.4(2)
C11 C9 C8 112.11(18)
C10 C9 C8 111.44(16)
C11 C9 C15 109.9(2)
C10 C9 C15 107.68(19)
C8 C9 C15 107.27(18)
C9 C10 H10A 109.5
C9 C10 H10B 109.5
H10A C10 H10B 109.5
C9 C10 H10C 109.5
H10A C10 H10C 109.5
H10B C10 H10C 109.5
C9 C11 H11A 109.5
C9 C11 H11B 109.5
H11A C11 H11B 109.5
C9 C11 H11C 109.5
H11A C11 H11C 109.5
H11B C11 H11C 109.5
C3 C12 C4 61.21(12)
C3 C12 H12A 117.6
C4 C12 H12A 117.6
C3 C12 H12B 117.6
C4 C12 H12B 117.6
H12A C12 H12B 114.8
C14 C13 C5 121.53(17)
C14 C13 H13 119.2
C5 C13 H13 119.2
C13 C14 C8 121.96(16)
C13 C14 H14 119.0
C8 C14 H14 119.0
C9 C15 H15A 109.5
C9 C15 H15B 109.5
H15A C15 H15B 109.5
C9 C15 H15C 109.5
H15A C15 H15C 109.5
H15B C15 H15C 109.5

loop_
_geom_bond_atom_site_label_1
_geom_bond_atom_site_label_2
_geom_bond_distance
N1 C2 1.325(3)
N1 H1A 0.84(3)
N1 H1B 0.88(3)
C2 O1 1.236(2)
C2 C3 1.486(3)
C3 C12 1.499(3)
C3 C4 1.527(2)
C3 H3 0.9900
C4 C5 1.485(2)
C4 C12 1.499(3)
C4 H4 0.9900
C5 C13 1.386(3)
C5 C6 1.391(3)
C6 C7 1.381(3)
C6 H6 0.9400
C7 C8 1.390(3)
C7 H7 0.9400
C8 C14 1.389(3)
C8 C9 1.533(3)
C9 C11 1.514(4)
C9 C10 1.525(3)
C9 C15 1.543(3)
C10 H10A 0.9700
C10 H10B 0.9700
C10 H10C 0.9700
C11 H11A 0.9700
C11 H11B 0.9700
C11 H11C 0.9700
C12 H12A 0.9800
C12 H12B 0.9800
C13 C14 1.383(3)
C13 H13 0.9400
C14 H14 0.9400
C15 H15A 0.9700
C15 H15B 0.9700
C15 H15C 0.9700

loop_
_geom_torsion_atom_site_label_1
_geom_torsion_atom_site_label_2
_geom_torsion_atom_site_label_3
_geom_torsion_atom_site_label_4
_geom_torsion
O1 C2 C3 C12 28.2(2)
N1 C2 C3 C12 -151.94(17)
O1 C2 C3 C4 -39.8(2)
N1 C2 C3 C4 140.04(18)
C2 C3 C4 C5 -140.19(17)
C12 C3 C4 C5 111.45(19)
C2 C3 C4 C12 108.36(19)
C12 C4 C5 C13 -152.07(19)
C3 C4 C5 C13 138.00(18)
C12 C4 C5 C6 28.3(3)
C3 C4 C5 C6 -41.7(3)
C13 C5 C6 C7 0.2(3)
C4 C5 C6 C7 179.91(19)
C5 C6 C7 C8 -0.2(3)
C6 C7 C8 C14 0.0(3)
C6 C7 C8 C9 176.6(2)
C14 C8 C9 C11 -161.1(3)
C7 C8 C9 C11 22.5(3)
C14 C8 C9 C10 -39.4(3)
C7 C8 C9 C10 144.2(2)
C14 C8 C9 C15 78.2(2)
C7 C8 C9 C15 -98.2(2)
C2 C3 C12 C4 -106.43(18)
C5 C4 C12 C3 -107.4(2)
C6 C5 C13 C14 0.0(3)
C4 C5 C13 C14 -179.73(17)
C5 C13 C14 C8 -0.2(3)
C7 C8 C14 C13 0.2(3)
C9 C8 C14 C13 -176.38(18)
